data_9008314
loop_
_publ_author_name
'Hansen, S.'
'Falth, L.'
'Johnson, O.'

_publ_section_title
;
 Bergslagite, a mineral with tetrahedral berylloarsenate sheet anions
 Note: anisoB's from ICSD
;
_journal_name_full 'Zeitschrift fur Kristallographie'
_journal_page_first 73
_journal_page_last 80
_journal_volume 166
_journal_year 1984
_chemical_formula_sum 'As Be Ca H O5'
_chemical_name_mineral Bergslagite
_space_group_IT_number 14
_symmetry_space_group_name_Hall '-P 2ybc'
_symmetry_space_group_name_H-M 'P 1 21/c 1'
_cell_angle_alpha 90
_cell_angle_beta 90.16
_cell_angle_gamma 90
_cell_formula_units_Z 4
_cell_length_a 4.8818
_cell_length_b 7.809
_cell_length_c 10.127
_cell_volume 386.060
_database_code_amcsd 0010863
_exptl_crystal_density_diffrn 3.527
_cod_original_formula_sum 'Ca Be As O5 H'
_cod_database_code 9008314

loop_
_space_group_symop_operation_xyz
x,y,z
x,1/2-y,1/2+z
-x,1/2+y,1/2-z
-x,-y,-z

loop_
_atom_site_aniso_label
_atom_site_aniso_U_11
_atom_site_aniso_U_22
_atom_site_aniso_U_33
_atom_site_aniso_U_12
_atom_site_aniso_U_13
_atom_site_aniso_U_23
Ca 0.00773 0.01112 0.00862 -0.00116 0.00100 -0.00096
As 0.00604 0.00584 0.00353 0.00077 -0.00015 -0.00008
O1 0.01570 0.01174 0.00935 0.00521 -0.00050 0.00040
O2 0.01087 0.01390 0.01247 -0.00058 0.00250 0.00441
O3 0.01087 0.01699 0.00779 0.00039 -0.00125 -0.00040
O4 0.01207 0.00896 0.01663 -0.00135 0.00225 0.00200
O-H 0.00724 0.01730 0.01195 -0.00097 0.00075 -0.00240

loop_
_atom_site_label
_atom_site_fract_x
_atom_site_fract_y
_atom_site_fract_z
_atom_site_U_iso_or_equiv
_atom_site_attached_hydrogens
_atom_site_type_symbol
Ca 0.99850 0.11170 0.32840 0.00925 0 Ca
Be 0.55100 0.41470 0.33810 0.00785 0 Be
As 0.47900 0.27511 0.07950 0.00519 0 As
O1 0.24000 0.41370 0.03100 0.01254 0 O
O2 0.67790 0.28970 0.45290 0.01229 0 O
O3 0.69060 0.34520 0.19920 0.01178 0 O
O4 0.31060 0.10440 0.14390 0.01254 0 O
O-H 0.22260 0.41270 0.33080 0.01191 1 O

loop_
_cod_changelog_entry_id
_cod_changelog_entry_author
_cod_changelog_entry_date
_cod_changelog_entry_text
1
;cod-tools version 3.8.0
Id: cif_guess_AMCSD_atom_types 9574 2023-05-10 09:00:05Z saulius
;
2023-05-10T18:51:19+03:00
;Derived atom types
from atom names that follow the AMCSD naming convention
(Wat == water, O-H == hydroxyl).
;
2
;cod-tools version 3.10.1
Id: cif_fix_AMCSD_aniso_labels 10200 2024-08-01 14:09:44Z saulius
;
2024-08-02T12:21:11+03:00
;Changed the following '_atom_site_aniso_label' values:
'OH' -> 'O-H'
;

loop_
_cod_related_entry_id
_cod_related_entry_database
_cod_related_entry_code
1 AMCSD 0010863
